data_1560603
loop_
_publ_author_name
'Zheng, Haifeng'
'Wang, Rui'
'Wang, Kan'
'Wherritt, Daniel'
'Arman, Hadi'
'Doyle, Michael P.'

_publ_section_title
;
 Formal [4 + 4]-, [4 + 3]-, and [4 + 2]-cycloaddition reactions of
 donor--acceptor cyclobutenes, cyclopropenes and siloxyalkynes induced by
 Br\/onsted acid catalysis
;
_journal_issue 13
_journal_name_full 'Chemical Science'
_journal_page_first 4819
_journal_page_last 4824
_journal_paper_doi 10.1039/D1SC00158B
_journal_volume 12
_journal_year 2021
_chemical_formula_moiety 'C15 H15 F O2'
_chemical_formula_sum 'C15 H15 F O2'
_chemical_formula_weight 246.27
_space_group_crystal_system monoclinic
_space_group_IT_number 14
_space_group_name_Hall '-P 2yn'
_space_group_name_H-M_alt 'P 1 21/n 1'
_atom_sites_solution_hydrogens geom
_atom_sites_solution_primary dual
_audit_creation_date 2020-08-20
_audit_creation_method
;
Olex2 1.3-ac4
(compiled 2019.10.09 svn.r3662 for Rigaku Oxford Diffraction, GUI svn.r5959)
;
_audit_update_record
;
2020-08-20 deposited with the CCDC.	2021-02-23 downloaded from the CCDC.
;
_cell_angle_alpha 90
_cell_angle_beta 111.972(3)
_cell_angle_gamma 90
_cell_formula_units_Z 4
_cell_length_a 7.3867(2)
_cell_length_b 19.0785(5)
_cell_length_c 9.3357(2)
_cell_measurement_reflns_used 6160
_cell_measurement_temperature 100.00(10)
_cell_measurement_theta_max 75.7310
_cell_measurement_theta_min 2.4110
_cell_volume 1220.09(6)
_computing_cell_refinement 'CrysAlisPro 1.171.40.63a (Rigaku OD, 2019)'
_computing_data_collection 'CrysAlisPro 1.171.40.63a (Rigaku OD, 2019)'
_computing_data_reduction 'CrysAlisPro 1.171.40.63a (Rigaku OD, 2019)'
_computing_molecular_graphics 'Olex2 1.3-ac4 (Dolomanov et al., 2009)'
_computing_publication_material 'Olex2 1.3-ac4 (Dolomanov et al., 2009)'
_computing_structure_refinement 'ShelXL 2018/3 (Sheldrick, 2015)'
_computing_structure_solution 'ShelXT n/a (Sheldrick, 2015)'
_diffrn_ambient_environment N~2~
_diffrn_ambient_temperature 100.00(10)
_diffrn_detector 'Hybrid Pixel Array Detector'
_diffrn_detector_area_resol_mean 10.0000
_diffrn_detector_type HyPix
_diffrn_measured_fraction_theta_full 0.998
_diffrn_measured_fraction_theta_max 0.951
_diffrn_measurement_details
;
List of Runs (angles in degrees, time in seconds):

  # Type    Start    End  Width  t~exp~   \w     \q     \k     \f   Frames
#--------------------------------------------------------------------------
  1  \w    -78.00  26.00   0.50    0.11    --  -46.62  93.00-110.00  208
  2  \w    -13.00  78.00   0.50    0.11    --   46.62 -93.00 137.00  182
  3  \w    -80.00 -15.00   0.50    0.44    --  -88.50  93.00-110.00  130
  4  \w     34.00 105.00   0.50    0.44    --  106.69 -93.00 137.00  142
  5  \w    104.00 178.00   0.50    0.44    --  106.69  93.00-110.00  148
  6  \w   -119.00 -87.00   0.50    0.11    --  -46.62-125.00 -60.00   64
  7  \w   -119.00 -83.00   0.50    0.11    --  -46.62 -57.00-180.00   72
  8  \w   -119.00 -83.00   0.50    0.11    --  -46.62 -57.00-120.00   72
  9  \w   -119.00 -83.00   0.50    0.11    --  -46.62 -57.00 150.00   72
 10  \w   -119.00 -87.00   0.50    0.11    --  -46.62-125.00-150.00   64
 11  \w     83.00 120.00   0.50    0.11    --   46.62  57.00  30.00   74
 12  \w    -51.00 -16.00   0.50    0.44    --  -88.50  45.00-180.00   70
 13  \w    -71.00 -15.00   0.50    0.44    --  -88.50  61.00  30.00  112
 14  \w    -51.00 -16.00   0.50    0.44    --  -88.50  45.00-120.00   70
 15  \w    -51.00 -16.00   0.50    0.44    --  -88.50  45.00 -60.00   70
 16  \w   -160.00-101.00   0.50    0.44    --  -88.50 -77.00 -90.00  118
 17  \w    -51.00 -16.00   0.50    0.44    --  -88.50  45.00  90.00   70
 18  \w   -160.00 -83.00   0.50    0.44    --  -88.50 -93.00 137.00  154
 19  \w     34.00 101.00   0.50    0.44    --  106.69 -77.00-180.00  134
 20  \w     34.00  71.00   0.50    0.44    --  106.69 -61.00 -90.00   74
 21  \w     34.00  71.00   0.50    0.44    --  106.69 -61.00-180.00   74
 22  \w    101.00 178.00   0.50    0.44    --  106.69  77.00 -60.00  154
 23  \w     34.00  71.00   0.50    0.44    --  106.69 -61.00-150.00   74
 24  \w     34.00  71.00   0.50    0.44    --  106.69 -61.00 -30.00   74
 25  \w     34.00 105.00   0.50    0.44    --  106.69 -94.00  30.00  142
 26  \w   -120.00 -32.00   0.50    0.11    --  -46.62 -37.00 -90.00  176
 27  \w   -120.00 -32.00   0.50    0.11    --  -46.62 -37.00-180.00  176
 28  \w   -120.00 -32.00   0.50    0.11    --  -46.62 -37.00  90.00  176
 29  \w   -120.00 -32.00   0.50    0.11    --  -46.62 -37.00   0.00  176
 30  \w   -120.00 -52.00   0.50    0.11    --  -46.62 -37.00-150.00  136
 31  \w     83.00 120.00   0.50    0.11    --   46.62  57.00 -90.00   74
;
_diffrn_measurement_device 'four-circle diffractometer'
_diffrn_measurement_device_type 'XtaLAB Synergy, Dualflex, HyPix'
_diffrn_measurement_method '\w scans'
_diffrn_orient_matrix_type 'CrysAlisPro convention (1999,Acta A55,543-557)'
_diffrn_orient_matrix_UB_11 0.0838337000
_diffrn_orient_matrix_UB_12 0.0726802000
_diffrn_orient_matrix_UB_13 -0.0122402000
_diffrn_orient_matrix_UB_21 -0.1863442000
_diffrn_orient_matrix_UB_22 0.0173456000
_diffrn_orient_matrix_UB_23 -0.1405486000
_diffrn_orient_matrix_UB_31 -0.0939081000
_diffrn_orient_matrix_UB_32 0.0305977000
_diffrn_orient_matrix_UB_33 0.1084869000
_diffrn_radiation_monochromator mirror
_diffrn_radiation_probe x-ray
_diffrn_radiation_type 'Cu K\a'
_diffrn_radiation_wavelength 1.54184
_diffrn_reflns_av_R_equivalents 0.0414
_diffrn_reflns_av_unetI/netI 0.0274
_diffrn_reflns_Laue_measured_fraction_full 0.998
_diffrn_reflns_Laue_measured_fraction_max 0.951
_diffrn_reflns_limit_h_max 8
_diffrn_reflns_limit_h_min -9
_diffrn_reflns_limit_k_max 23
_diffrn_reflns_limit_k_min -19
_diffrn_reflns_limit_l_max 11
_diffrn_reflns_limit_l_min -10
_diffrn_reflns_number 13853
_diffrn_reflns_point_group_measured_fraction_full 0.998
_diffrn_reflns_point_group_measured_fraction_max 0.951
_diffrn_reflns_theta_full 67.684
_diffrn_reflns_theta_max 76.263
_diffrn_reflns_theta_min 4.635
_diffrn_source 'micro-focus sealed X-ray tube'
_diffrn_source_type 'PhotonJet (Cu) X-ray Source'
_exptl_absorpt_coefficient_mu 0.808
_exptl_absorpt_correction_T_max 1.000
_exptl_absorpt_correction_T_min 0.600
_exptl_absorpt_correction_type gaussian
_exptl_absorpt_process_details
;
CrysAlisPro 1.171.40.63a (Rigaku Oxford Diffraction, 2019)
Numerical absorption correction based on gaussian integration over
			a multifaceted crystal model
Empirical absorption correction using spherical harmonics,
 implemented in SCALE3 ABSPACK scaling algorithm.
;
_exptl_crystal_colour 'clear colourless'
_exptl_crystal_colour_lustre clear
_exptl_crystal_colour_primary colourless
_exptl_crystal_density_diffrn 1.341
_exptl_crystal_description block
_exptl_crystal_F_000 520
_exptl_crystal_size_max 0.175
_exptl_crystal_size_mid 0.104
_exptl_crystal_size_min 0.072
_refine_diff_density_max 0.210
_refine_diff_density_min -0.316
_refine_diff_density_rms 0.069
_refine_ls_extinction_method none
_refine_ls_goodness_of_fit_ref 1.091
_refine_ls_hydrogen_treatment constr
_refine_ls_matrix_type full
_refine_ls_number_parameters 165
_refine_ls_number_reflns 2429
_refine_ls_number_restraints 0
_refine_ls_restrained_S_all 1.091
_refine_ls_R_factor_all 0.0467
_refine_ls_R_factor_gt 0.0415
_refine_ls_shift/su_max 0.000
_refine_ls_shift/su_mean 0.000
_refine_ls_structure_factor_coef Fsqd
_refine_ls_weighting_details 'w=1/[\s^2^(Fo^2^)+(0.0550P)^2^+0.3500P] where P=(Fo^2^+2Fc^2^)/3'
_refine_ls_weighting_scheme calc
_refine_ls_wR_factor_gt 0.1056
_refine_ls_wR_factor_ref 0.1096
_reflns_Friedel_coverage 0.000
_reflns_number_gt 2122
_reflns_number_total 2429
_reflns_threshold_expression 'I > 2\s(I)'
_cod_data_source_file d1sc00158b2.cif
_cod_data_source_block hpd207
_cod_depositor_comments 'Adding full bibliography for 1560602--1560604.cif.'
_cod_database_code 1560603
_shelx_shelxl_version_number 2018/3
_chemical_oxdiff_formula 'C H O F Si'
_chemical_oxdiff_usercomment HF_08_17
_shelx_space_group_comment
;
The symmetry employed for this shelxl refinement is uniquely defined
by the following loop, which should always be used as a source of
symmetry information in preference to the above space-group names.
They are only intended as comments.
;
_shelx_estimated_absorpt_t_max 0.944
_shelx_estimated_absorpt_t_min 0.872
_reflns_odcompleteness_completeness 99.96
_reflns_odcompleteness_iscentric 1
_reflns_odcompleteness_theta 66.97
_olex2_refinement_description
;
1. Fixed Uiso
 At 1.2 times of:
  All C(H) groups, All C(H,H) groups
 At 1.5 times of:
  All C(H,H,H) groups, All O(H) groups
2.a Secondary CH2 refined with riding coordinates:
 C11(H11A,H11B), C12(H12A,H12B), C13(H13A,H13B)
2.b Aromatic/amide H refined with riding coordinates:
 C6(H6), C5(H5), C3(H3), C8(H8), C15(H15)
2.c Idealised Me refined as rotating group:
 C14(H14A,H14B,H14C)
2.d Idealised tetrahedral OH refined as rotating group:
 O1(H1)
;
_olex2_exptl_crystal_mounting_method 'nylon loop'
_olex2_submission_special_instructions 'No special instructions were received'
_oxdiff_exptl_absorpt_empirical_details
;
Empirical correction (ABSPACK) includes:
- Absorption correction using spherical harmonics
- Frame scaling
;
_oxdiff_exptl_absorpt_empirical_full_max 1.376
_oxdiff_exptl_absorpt_empirical_full_min 0.789

loop_
_space_group_symop_operation_xyz
'x, y, z'
'-x+1/2, y+1/2, -z+1/2'
'-x, -y, -z'
'x-1/2, -y-1/2, z-1/2'

loop_
_atom_site_label
_atom_site_type_symbol
_atom_site_fract_x
_atom_site_fract_y
_atom_site_fract_z
_atom_site_U_iso_or_equiv
_atom_site_adp_type
_atom_site_occupancy
_atom_site_site_symmetry_order
_atom_site_calc_flag
_atom_site_refinement_flags_posn
_atom_site_refinement_flags_adp
_atom_site_refinement_flags_occupancy
_atom_site_disorder_assembly
_atom_site_disorder_group
F1 F 0.66202(11) 0.34646(4) 0.92199(8) 0.0291(2) Uani 1 1 d . . . . .
O1 O -0.04657(14) 0.43209(5) 0.16331(9) 0.0264(2) Uani 1 1 d . . . . .
H1 H -0.054882 0.388308 0.153584 0.040 Uiso 1 1 calc R U . . .
O2 O 0.03381(14) 0.30394(5) 0.23589(10) 0.0300(3) Uani 1 1 d . . . . .
C9 C 0.32092(17) 0.41689(6) 0.56024(13) 0.0195(3) Uani 1 1 d . . . . .
C1 C 0.08159(18) 0.44842(7) 0.30463(13) 0.0203(3) Uani 1 1 d . . . . .
C7 C 0.55470(19) 0.39354(7) 0.81352(14) 0.0228(3) Uani 1 1 d . . . . .
C4 C 0.34071(17) 0.48933(7) 0.59719(13) 0.0203(3) Uani 1 1 d . . . . .
C6 C 0.57667(18) 0.46428(7) 0.85404(14) 0.0232(3) Uani 1 1 d . . . . .
H6 H 0.662591 0.479116 0.953377 0.028 Uiso 1 1 calc R U . . .
C10 C 0.18532(18) 0.39645(6) 0.40934(13) 0.0204(3) Uani 1 1 d . . . . .
C5 C 0.46915(18) 0.51154(7) 0.74461(14) 0.0227(3) Uani 1 1 d . . . . .
H5 H 0.481240 0.560156 0.768359 0.027 Uiso 1 1 calc R U . . .
C2 C 0.10371(18) 0.52125(7) 0.34087(14) 0.0207(3) Uani 1 1 d . . . . .
C11 C -0.01323(19) 0.57341(7) 0.21979(14) 0.0226(3) Uani 1 1 d . . . . .
H11A H -0.153475 0.561979 0.188774 0.027 Uiso 1 1 calc R U . . .
H11B H 0.020942 0.567600 0.127556 0.027 Uiso 1 1 calc R U . . .
C3 C 0.23041(18) 0.53919(6) 0.48478(14) 0.0213(3) Uani 1 1 d . . . . .
H3 H 0.246014 0.587467 0.511553 0.026 Uiso 1 1 calc R U . . .
C8 C 0.43414(18) 0.36850(7) 0.67353(14) 0.0216(3) Uani 1 1 d . . . . .
H8 H 0.426198 0.319648 0.652369 0.026 Uiso 1 1 calc R U . . .
C12 C 0.01651(19) 0.65008(7) 0.26929(14) 0.0239(3) Uani 1 1 d . . . . .
H12A H -0.018133 0.656489 0.361155 0.029 Uiso 1 1 calc R U . . .
H12B H 0.156188 0.662193 0.299298 0.029 Uiso 1 1 calc R U . . .
C15 C 0.14921(19) 0.32391(7) 0.36365(14) 0.0247(3) Uani 1 1 d . . . . .
H15 H 0.218576 0.289177 0.436409 0.030 Uiso 1 1 calc R U . . .
C13 C -0.1058(2) 0.69988(7) 0.14242(16) 0.0311(3) Uani 1 1 d . . . . .
H13A H -0.061091 0.697494 0.054903 0.037 Uiso 1 1 calc R U . . .
H13B H -0.243963 0.684772 0.104343 0.037 Uiso 1 1 calc R U . . .
C14 C -0.0911(3) 0.77508(8) 0.1993(2) 0.0420(4) Uani 1 1 d . . . . .
H14A H -0.166002 0.805760 0.113319 0.063 Uiso 1 1 calc R U . . .
H14B H 0.046034 0.789721 0.240154 0.063 Uiso 1 1 calc R U . . .
H14C H -0.143858 0.778263 0.281006 0.063 Uiso 1 1 calc R U . . .

loop_
_atom_site_aniso_label
_atom_site_aniso_U_11
_atom_site_aniso_U_22
_atom_site_aniso_U_33
_atom_site_aniso_U_23
_atom_site_aniso_U_13
_atom_site_aniso_U_12
F1 0.0314(4) 0.0262(4) 0.0188(4) 0.0053(3) -0.0033(3) 0.0044(3)
O1 0.0311(5) 0.0237(5) 0.0148(4) -0.0020(3) -0.0025(4) -0.0010(4)
O2 0.0364(6) 0.0244(5) 0.0212(5) -0.0040(4) 0.0018(4) -0.0031(4)
C9 0.0193(6) 0.0217(6) 0.0158(6) 0.0015(5) 0.0046(5) 0.0004(5)
C1 0.0202(6) 0.0240(6) 0.0136(5) -0.0004(5) 0.0027(5) -0.0006(5)
C7 0.0218(6) 0.0257(7) 0.0170(6) 0.0056(5) 0.0029(5) 0.0038(5)
C4 0.0207(6) 0.0216(6) 0.0165(6) 0.0007(5) 0.0045(5) 0.0006(5)
C6 0.0216(6) 0.0274(7) 0.0155(6) -0.0009(5) 0.0013(5) 0.0003(5)
C10 0.0227(6) 0.0205(6) 0.0161(6) 0.0007(5) 0.0050(5) 0.0004(5)
C5 0.0240(6) 0.0223(6) 0.0182(6) -0.0021(5) 0.0040(5) -0.0008(5)
C2 0.0206(6) 0.0227(6) 0.0166(6) 0.0012(5) 0.0046(5) 0.0015(5)
C11 0.0232(6) 0.0243(7) 0.0163(6) 0.0021(5) 0.0028(5) 0.0017(5)
C3 0.0231(6) 0.0193(6) 0.0188(6) -0.0001(5) 0.0048(5) 0.0005(5)
C8 0.0233(6) 0.0199(6) 0.0187(6) 0.0007(5) 0.0045(5) 0.0007(5)
C12 0.0257(6) 0.0231(7) 0.0211(6) 0.0040(5) 0.0066(5) 0.0026(5)
C15 0.0278(7) 0.0238(7) 0.0186(6) -0.0005(5) 0.0041(5) -0.0002(5)
C13 0.0333(7) 0.0278(7) 0.0278(7) 0.0091(6) 0.0065(6) 0.0053(6)
C14 0.0484(10) 0.0256(8) 0.0492(10) 0.0110(7) 0.0150(8) 0.0082(7)

loop_
_atom_type_symbol
_atom_type_description
_atom_type_scat_dispersion_real
_atom_type_scat_dispersion_imag
_atom_type_scat_source
C C 0.0181 0.0091 'International Tables Vol C Tables 4.2.6.8 and 6.1.1.4'
H H 0.0000 0.0000 'International Tables Vol C Tables 4.2.6.8 and 6.1.1.4'
F F 0.0727 0.0534 'International Tables Vol C Tables 4.2.6.8 and 6.1.1.4'
O O 0.0492 0.0322 'International Tables Vol C Tables 4.2.6.8 and 6.1.1.4'

loop_
_exptl_crystal_face_index_h
_exptl_crystal_face_index_k
_exptl_crystal_face_index_l
_exptl_crystal_face_perp_dist
-4 6 3 0.0268
0 2 -6 0.1152
4 -7 -3 0.0418
1 -3 5 0.0553
1 11 1 0.0142
4 2 -4 0.0509
-1 -11 -2 0.0645
-4 0 5 0.0268

loop_
_geom_angle_atom_site_label_1
_geom_angle_atom_site_label_2
_geom_angle_atom_site_label_3
_geom_angle
_geom_angle_site_symmetry_1
_geom_angle_site_symmetry_3
_geom_angle_publ_flag
C1 O1 H1 109.5 . . ?
C4 C9 C10 118.11(11) . . ?
C8 C9 C4 118.34(11) . . ?
C8 C9 C10 123.54(11) . . ?
O1 C1 C10 121.47(11) . . ?
O1 C1 C2 115.85(11) . . ?
C10 C1 C2 122.68(11) . . ?
F1 C7 C6 117.36(11) . . ?
C8 C7 F1 118.08(12) . . ?
C8 C7 C6 124.56(12) . . ?
C9 C4 C3 119.52(11) . . ?
C5 C4 C9 119.97(11) . . ?
C5 C4 C3 120.50(12) . . ?
C7 C6 H6 121.4 . . ?
C5 C6 C7 117.26(11) . . ?
C5 C6 H6 121.4 . . ?
C1 C10 C9 119.21(11) . . ?
C1 C10 C15 118.67(11) . . ?
C15 C10 C9 122.10(11) . . ?
C4 C5 H5 119.4 . . ?
C6 C5 C4 121.27(12) . . ?
C6 C5 H5 119.4 . . ?
C1 C2 C11 118.81(11) . . ?
C3 C2 C1 117.03(11) . . ?
C3 C2 C11 124.16(12) . . ?
C2 C11 H11A 108.4 . . ?
C2 C11 H11B 108.4 . . ?
C2 C11 C12 115.33(10) . . ?
H11A C11 H11B 107.5 . . ?
C12 C11 H11A 108.4 . . ?
C12 C11 H11B 108.4 . . ?
C4 C3 H3 118.3 . . ?
C2 C3 C4 123.43(12) . . ?
C2 C3 H3 118.3 . . ?
C9 C8 H8 120.7 . . ?
C7 C8 C9 118.60(12) . . ?
C7 C8 H8 120.7 . . ?
C11 C12 H12A 109.0 . . ?
C11 C12 H12B 109.0 . . ?
H12A C12 H12B 107.8 . . ?
C13 C12 C11 112.72(11) . . ?
C13 C12 H12A 109.0 . . ?
C13 C12 H12B 109.0 . . ?
O2 C15 C10 124.34(12) . . ?
O2 C15 H15 117.8 . . ?
C10 C15 H15 117.8 . . ?
C12 C13 H13A 109.2 . . ?
C12 C13 H13B 109.2 . . ?
H13A C13 H13B 107.9 . . ?
C14 C13 C12 111.91(12) . . ?
C14 C13 H13A 109.2 . . ?
C14 C13 H13B 109.2 . . ?
C13 C14 H14A 109.5 . . ?
C13 C14 H14B 109.5 . . ?
C13 C14 H14C 109.5 . . ?
H14A C14 H14B 109.5 . . ?
H14A C14 H14C 109.5 . . ?
H14B C14 H14C 109.5 . . ?

loop_
_geom_bond_atom_site_label_1
_geom_bond_atom_site_label_2
_geom_bond_distance
_geom_bond_site_symmetry_2
_geom_bond_publ_flag
F1 C7 1.3639(14) . ?
O1 H1 0.8400 . ?
O1 C1 1.3414(14) . ?
O2 C15 1.2384(15) . ?
C9 C4 1.4187(17) . ?
C9 C10 1.4436(16) . ?
C9 C8 1.4172(17) . ?
C1 C10 1.4019(17) . ?
C1 C2 1.4250(18) . ?
C7 C6 1.3946(19) . ?
C7 C8 1.3632(17) . ?
C4 C5 1.4131(17) . ?
C4 C3 1.4249(17) . ?
C6 H6 0.9500 . ?
C6 C5 1.3713(18) . ?
C10 C15 1.4434(18) . ?
C5 H5 0.9500 . ?
C2 C11 1.5112(17) . ?
C2 C3 1.3628(17) . ?
C11 H11A 0.9900 . ?
C11 H11B 0.9900 . ?
C11 C12 1.5249(18) . ?
C3 H3 0.9500 . ?
C8 H8 0.9500 . ?
C12 H12A 0.9900 . ?
C12 H12B 0.9900 . ?
C12 C13 1.5234(17) . ?
C15 H15 0.9500 . ?
C13 H13A 0.9900 . ?
C13 H13B 0.9900 . ?
C13 C14 1.520(2) . ?
C14 H14A 0.9800 . ?
C14 H14B 0.9800 . ?
C14 H14C 0.9800 . ?

loop_
_geom_torsion_atom_site_label_1
_geom_torsion_atom_site_label_2
_geom_torsion_atom_site_label_3
_geom_torsion_atom_site_label_4
_geom_torsion
_geom_torsion_site_symmetry_1
_geom_torsion_site_symmetry_2
_geom_torsion_site_symmetry_3
_geom_torsion_site_symmetry_4
_geom_torsion_publ_flag
F1 C7 C6 C5 179.77(11) . . . . ?
F1 C7 C8 C9 179.59(10) . . . . ?
O1 C1 C10 C9 -179.74(11) . . . . ?
O1 C1 C10 C15 -1.21(18) . . . . ?
O1 C1 C2 C11 -0.96(17) . . . . ?
O1 C1 C2 C3 178.83(11) . . . . ?
C9 C4 C5 C6 0.12(19) . . . . ?
C9 C4 C3 C2 0.23(19) . . . . ?
C9 C10 C15 O2 179.69(12) . . . . ?
C1 C10 C15 O2 1.2(2) . . . . ?
C1 C2 C11 C12 178.91(11) . . . . ?
C1 C2 C3 C4 0.73(19) . . . . ?
C7 C6 C5 C4 0.32(19) . . . . ?
C4 C9 C10 C1 1.13(17) . . . . ?
C4 C9 C10 C15 -177.34(11) . . . . ?
C4 C9 C8 C7 0.95(18) . . . . ?
C6 C7 C8 C9 -0.5(2) . . . . ?
C10 C9 C4 C5 178.85(11) . . . . ?
C10 C9 C4 C3 -1.16(17) . . . . ?
C10 C9 C8 C7 -178.63(11) . . . . ?
C10 C1 C2 C11 179.46(11) . . . . ?
C10 C1 C2 C3 -0.75(19) . . . . ?
C5 C4 C3 C2 -179.78(12) . . . . ?
C2 C1 C10 C9 -0.18(19) . . . . ?
C2 C1 C10 C15 178.35(11) . . . . ?
C2 C11 C12 C13 -179.82(11) . . . . ?
C11 C2 C3 C4 -179.50(12) . . . . ?
C11 C12 C13 C14 173.81(12) . . . . ?
C3 C4 C5 C6 -179.87(12) . . . . ?
C3 C2 C11 C12 -0.87(19) . . . . ?
C8 C9 C4 C5 -0.76(18) . . . . ?
C8 C9 C4 C3 179.24(11) . . . . ?
C8 C9 C10 C1 -179.29(11) . . . . ?
C8 C9 C10 C15 2.24(19) . . . . ?
C8 C7 C6 C5 -0.1(2) . . . . ?

loop_
_exptl_oxdiff_crystal_face_indexfrac_h
_exptl_oxdiff_crystal_face_indexfrac_k
_exptl_oxdiff_crystal_face_indexfrac_l
_exptl_oxdiff_crystal_face_x
_exptl_oxdiff_crystal_face_y
_exptl_oxdiff_crystal_face_z
-3.9525 6.4742 3.0870 0.1014 0.4150 0.9042
-0.0337 1.7927 -5.5432 0.1953 0.8165 -0.5434
3.9682 -6.5546 -2.9237 -0.1079 -0.4422 -0.8904
0.6191 -2.7670 5.1351 -0.2121 -0.8851 0.4143
1.1592 11.2372 1.3894 0.8969 -0.2164 0.3857
4.2532 2.1259 -4.4206 0.5652 -0.1344 -0.8139
-0.6995 -11.2103 -1.9165 -0.8500 0.2053 -0.4852
-4.1285 0.0694 4.8101 -0.3999 0.0945 0.9117
